data_7233390
loop_
_publ_author_name
'Audran, G\'erard'
'Bagryanskaya, Elena'
'Bagryanskaya, Irina'
'Edeleva, Mariya'
'Joly, Jean-Patrick'
'Marque, Sylvain R. A.'
'Iurchenkova, Anna'
'Kaletina, Polina'
'Cherkasov, Sergey'
'Hai, Tung To'
'Tretyakov, Evgeny'
'Zhivetyeva, Svetlana'

_publ_section_title
;
 How intramolecular coordination bonding (ICB) controls the homolysis of
 the C--ON bond in alkoxyamines
;
_journal_issue 44
_journal_name_full 'RSC Advances'
_journal_page_first 25776
_journal_paper_doi 10.1039/C9RA05334D
_journal_volume 9
_journal_year 2019
_chemical_formula_moiety 'C30 H37 F12 N2 O9 P Zn'
_chemical_formula_sum 'C30 H37 F12 N2 O9 P Zn'
_chemical_formula_weight 893.96
_chemical_name_systematic
'[Diethyl-(1-(tert-butyl(2-hydroxy-1-(pyridin-2-yl)ethoxy)amino)- 2,2-dimethylpropyl)phosphonate-k2NPy,OP=O- bis(1,1,1,5,5,5-hexafluoropentane-2,4-dionato-k2O,O')zinc(II)]'
_space_group_crystal_system monoclinic
_space_group_IT_number 14
_space_group_name_Hall '-P 2ybc'
_space_group_name_H-M_alt 'P 1 21/c 1'
_symmetry_space_group_name_Hall '-P 2ybc'
_symmetry_space_group_name_H-M 'P 1 21/c 1'
_atom_sites_solution_hydrogens geom
_atom_sites_solution_primary direct
_atom_sites_solution_secondary difmap
_audit_creation_method SHELXL-97
_audit_update_record
;
2019-03-22 deposited with the CCDC.    2019-08-02 downloaded from the CCDC.
;
_cell_angle_alpha 90.00
_cell_angle_beta 98.367(4)
_cell_angle_gamma 90.00
_cell_formula_units_Z 4
_cell_length_a 13.1210(11)
_cell_length_b 12.1695(9)
_cell_length_c 25.591(2)
_cell_measurement_reflns_used 9959
_cell_measurement_temperature 296(2)
_cell_measurement_theta_max 23.24
_cell_measurement_theta_min 3.70
_cell_volume 4042.8(6)
_computing_cell_refinement 'Bruker SAINT'
_computing_data_collection 'Bruker APEX2'
_computing_data_reduction 'Bruker SAINT'
_computing_molecular_graphics 'Bruker SHELXTL'
_computing_publication_material 'Bruker SHELXTL'
_computing_structure_refinement 'SHELXL-97 (Sheldrick, 2008)'
_computing_structure_solution 'SHELXS-97 (Sheldrick, 2008)'
_diffrn_ambient_temperature 296(2)
_diffrn_measured_fraction_theta_full 0.997
_diffrn_measured_fraction_theta_max 0.997
_diffrn_measurement_device_type 'Bruker APEX-II CCD'
_diffrn_measurement_method '\f and \w scans'
_diffrn_radiation_monochromator graphite
_diffrn_radiation_source 'sealed tube'
_diffrn_radiation_type MoK\a
_diffrn_radiation_wavelength 0.71073
_diffrn_reflns_av_R_equivalents 0.0543
_diffrn_reflns_av_sigmaI/netI 0.0305
_diffrn_reflns_limit_h_max 15
_diffrn_reflns_limit_h_min -15
_diffrn_reflns_limit_k_max 14
_diffrn_reflns_limit_k_min -14
_diffrn_reflns_limit_l_max 30
_diffrn_reflns_limit_l_min -30
_diffrn_reflns_number 56525
_diffrn_reflns_theta_full 25.03
_diffrn_reflns_theta_max 25.03
_diffrn_reflns_theta_min 3.14
_diffrn_standards_number 0
_exptl_absorpt_coefficient_mu 0.751
_exptl_absorpt_correction_T_max 0.8620
_exptl_absorpt_correction_T_min 0.7769
_exptl_absorpt_correction_type multi-scan
_exptl_absorpt_process_details SADABS-2008/1
_exptl_crystal_colour colourless
_exptl_crystal_density_diffrn 1.469
_exptl_crystal_density_method 'not measured'
_exptl_crystal_description plate-prism
_exptl_crystal_F_000 1824
_exptl_crystal_size_max 0.60
_exptl_crystal_size_mid 0.20
_exptl_crystal_size_min 0.04
_refine_diff_density_max 0.882
_refine_diff_density_min -0.854
_refine_diff_density_rms 0.201
_refine_ls_extinction_method none
_refine_ls_goodness_of_fit_ref 1.016
_refine_ls_hydrogen_treatment constr
_refine_ls_matrix_type full
_refine_ls_number_parameters 510
_refine_ls_number_reflns 7134
_refine_ls_number_restraints 0
_refine_ls_restrained_S_all 1.016
_refine_ls_R_factor_all 0.1026
_refine_ls_R_factor_gt 0.0702
_refine_ls_shift/su_max 0.049
_refine_ls_shift/su_mean 0.003
_refine_ls_structure_factor_coef Fsqd
_refine_ls_weighting_details 'calc w=1/[\s^2^(Fo^2^)+(0.1404P)^2^+9.2230P] where P=(Fo^2^+2Fc^2^)/3'
_refine_ls_weighting_scheme calc
_refine_ls_wR_factor_gt 0.1898
_refine_ls_wR_factor_ref 0.2487
_reflns_number_gt 5373
_reflns_number_total 7134
_reflns_threshold_expression >2sigma(I)
_cod_data_source_file c9ra05334d2.cif
_cod_data_source_block 2_RRSS_am57
_cod_original_cell_volume 4042.7(6)
_cod_database_code 7233390

loop_
_symmetry_equiv_pos_as_xyz
'x, y, z'
'-x, y+1/2, -z+1/2'
'-x, -y, -z'
'x, -y-1/2, z-1/2'

loop_
_atom_site_label
_atom_site_type_symbol
_atom_site_fract_x
_atom_site_fract_y
_atom_site_fract_z
_atom_site_U_iso_or_equiv
_atom_site_adp_type
_atom_site_occupancy
_atom_site_symmetry_multiplicity
_atom_site_calc_flag
_atom_site_refinement_flags
_atom_site_disorder_assembly
_atom_site_disorder_group
Zn1 Zn 0.35914(5) 0.31331(5) 0.38075(2) 0.0566(3) Uani 1 1 d . . .
P1 P 0.16669(9) 0.13354(10) 0.41295(5) 0.0471(3) Uani 1 1 d . . .
O4 O 0.3055(4) 0.2796(4) 0.30129(17) 0.0765(12) Uani 1 1 d . . .
O3 O 0.2801(3) 0.4647(3) 0.36826(15) 0.0619(9) Uani 1 1 d . . .
F12 F 0.1760(11) 0.6656(6) 0.2849(3) 0.260(7) Uani 1 1 d . . .
O2 O 0.4558(3) 0.1751(4) 0.38103(19) 0.0782(12) Uani 1 1 d . . .
O1 O 0.4852(4) 0.4000(4) 0.3571(2) 0.0882(14) Uani 1 1 d . . .
F11 F 0.6882(5) 0.4859(6) 0.3462(3) 0.160(3) Uani 1 1 d . . .
C32 C 0.0931(5) 0.1060(5) 0.5501(2) 0.0673(15) Uani 1 1 d . . .
H32A H 0.0682 0.0802 0.5813 0.101 Uiso 1 1 calc R . .
H32B H 0.1662 0.1174 0.5575 0.101 Uiso 1 1 calc R . .
H32C H 0.0783 0.0524 0.5225 0.101 Uiso 1 1 calc R . .
C31 C 0.0643(5) 0.2994(5) 0.5761(2) 0.0672(15) Uani 1 1 d . . .
H31A H 0.0309 0.3673 0.5648 0.101 Uiso 1 1 calc R . .
H31B H 0.1373 0.3108 0.5834 0.101 Uiso 1 1 calc R . .
H31C H 0.0395 0.2741 0.6075 0.101 Uiso 1 1 calc R . .
C30 C -0.0767(5) 0.1965(5) 0.5224(3) 0.0714(16) Uani 1 1 d . . .
H30A H -0.1098 0.2647 0.5113 0.107 Uiso 1 1 calc R . .
H30B H -0.1000 0.1720 0.5542 0.107 Uiso 1 1 calc R . .
H30C H -0.0934 0.1423 0.4952 0.107 Uiso 1 1 calc R . .
O8 O 0.2438(3) 0.2090(3) 0.39639(14) 0.0556(9) Uani 1 1 d . . .
C5 C -0.0963(7) 0.3308(8) 0.4110(3) 0.115(3) Uani 1 1 d . . .
H5A H -0.0592 0.3850 0.4335 0.172 Uiso 1 1 calc R . .
H5B H -0.1371 0.2868 0.4313 0.172 Uiso 1 1 calc R . .
H5C H -0.1405 0.3668 0.3830 0.172 Uiso 1 1 calc R . .
C6 C -0.0867(6) 0.1755(7) 0.3528(4) 0.109(3) Uani 1 1 d . . .
H6A H -0.0430 0.1267 0.3366 0.164 Uiso 1 1 calc R . .
H6B H -0.1312 0.2143 0.3259 0.164 Uiso 1 1 calc R . .
H6C H -0.1276 0.1338 0.3739 0.164 Uiso 1 1 calc R . .
F10 F 0.5072(10) -0.0208(6) 0.3597(7) 0.288(9) Uani 1 1 d . . .
F9 F 0.5648(6) 0.5297(8) 0.2913(4) 0.207(4) Uani 1 1 d . . .
N1 N 0.4063(3) 0.3480(3) 0.46239(18) 0.0517(10) Uani 1 1 d . . .
C8 C 0.3781(5) 0.3635(6) 0.5528(3) 0.0748(17) Uani 1 1 d . . .
C9 C 0.5080(4) 0.3435(5) 0.4792(3) 0.0680(16) Uani 1 1 d . . .
O7 O 0.1869(2) 0.2674(2) 0.49700(12) 0.0439(7) Uani 1 1 d . B .
O6 O 0.2125(3) 0.0497(3) 0.45642(16) 0.0590(9) Uani 1 1 d . . .
C12 C 0.3180(5) 0.0473(5) 0.4821(3) 0.0783(18) Uani 1 1 d . . .
H12A H 0.3222 0.0759 0.5177 0.094 Uiso 1 1 calc R . .
H12B H 0.3604 0.0928 0.4628 0.094 Uiso 1 1 calc R . .
O5 O 0.1155(3) 0.0584(3) 0.36677(16) 0.0671(11) Uani 1 1 d . . .
C13 C 0.0417(6) 0.3264(10) 0.3532(4) 0.138(5) Uani 1 1 d . . .
H13A H 0.0898 0.2799 0.3388 0.208 Uiso 1 1 calc R . .
H13B H 0.0785 0.3830 0.3742 0.208 Uiso 1 1 calc R . .
H13C H -0.0043 0.3594 0.3249 0.208 Uiso 1 1 calc R . .
F8 F 0.1968(8) 0.3643(6) 0.1773(2) 0.205(4) Uani 1 1 d . . .
C17 C -0.0205(4) 0.2576(5) 0.3877(2) 0.0566(13) Uani 1 1 d . . .
C1 C 0.2625(6) 0.3459(6) 0.2684(3) 0.0756(17) Uani 1 1 d . . .
C2 C 0.2344(5) 0.4547(6) 0.2756(2) 0.0751(17) Uani 1 1 d . . .
H3 H 0.2063 0.4955 0.2462 0.090 Uiso 1 1 calc R . .
C3 C 0.2468(4) 0.5035(5) 0.3242(2) 0.0605(13) Uani 1 1 d . . .
C4 C 0.2133(8) 0.6211(7) 0.3255(3) 0.091(2) Uani 1 1 d . . .
F7 F 0.1442(14) 0.6333(9) 0.3533(7) 0.318(10) Uani 1 1 d . . .
F6 F 0.2776(11) 0.6825(5) 0.3471(6) 0.314(10) Uani 1 1 d . . .
C7 C 0.2332(13) 0.2966(9) 0.2138(3) 0.130(4) Uani 1 1 d . . .
F5 F 0.1848(12) 0.2114(8) 0.2131(3) 0.298(8) Uani 1 1 d . . .
F4 F 0.3175(10) 0.2625(10) 0.1955(3) 0.242(5) Uani 1 1 d . . .
C10 C 0.5284(6) 0.1662(7) 0.3543(3) 0.087(2) Uani 1 1 d . . .
C11 C 0.5642(11) 0.0500(12) 0.3491(5) 0.139(5) Uani 1 1 d . . .
F3 F 0.6442(10) 0.0327(9) 0.3843(4) 0.264(7) Uani 1 1 d . . .
F2 F 0.5987(8) 0.0288(7) 0.3068(3) 0.213(4) Uani 1 1 d . . .
C14 C 0.5765(6) 0.2460(9) 0.3299(3) 0.102(3) Uani 1 1 d . . .
H11 H 0.6267 0.2258 0.3096 0.122 Uiso 1 1 calc R . .
C15 C 0.5532(5) 0.3566(8) 0.3342(3) 0.091(2) Uani 1 1 d . . .
C16 C 0.6176(7) 0.4441(11) 0.3098(4) 0.116(3) Uani 1 1 d . . .
F1 F 0.6674(8) 0.4035(9) 0.2752(4) 0.250(6) Uani 1 1 d . . .
C18 C 0.3419(4) 0.3593(4) 0.4987(2) 0.0497(11) Uani 1 1 d . B .
C19 C 0.4838(6) 0.3575(7) 0.5685(3) 0.090(2) Uani 1 1 d . . .
H13 H 0.5107 0.3591 0.6042 0.108 Uiso 1 1 calc R . .
C20 C 0.5482(5) 0.3492(6) 0.5310(3) 0.084(2) Uani 1 1 d . . .
H12 H 0.6192 0.3475 0.5411 0.101 Uiso 1 1 calc R . .
C21 C 0.2280(4) 0.3689(4) 0.47994(19) 0.0458(11) Uani 1 1 d . . .
H29 H 0.2164 0.3715 0.4413 0.055 Uiso 1 1 calc R A 1
N2 N 0.0749(3) 0.2612(3) 0.48340(15) 0.0426(8) Uani 1 1 d . . .
C23 C 0.0405(4) 0.2134(4) 0.5325(2) 0.0526(12) Uani 1 1 d . B .
C24 C 0.0513(3) 0.1939(4) 0.43408(19) 0.0441(10) Uani 1 1 d . B .
H23 H 0.0102 0.1316 0.4435 0.053 Uiso 1 1 calc R . .
C25 C 0.3549(7) -0.0656(8) 0.4836(5) 0.134(4) Uani 1 1 d . . .
H15 H 0.3094 -0.1113 0.5004 0.201 Uiso 1 1 calc R . .
H16 H 0.4229 -0.0689 0.5033 0.201 Uiso 1 1 calc R . .
H17 H 0.3566 -0.0912 0.4483 0.201 Uiso 1 1 calc R . .
C26 C 0.1762(6) 0.0043(7) 0.3311(3) 0.099(3) Uani 1 1 d . . .
H19 H 0.2215 0.0574 0.3180 0.119 Uiso 1 1 calc R . .
H18 H 0.2186 -0.0523 0.3501 0.119 Uiso 1 1 calc R . .
C27 C 0.1101(9) -0.0440(10) 0.2876(4) 0.145(4) Uani 1 1 d . . .
H20 H 0.0660 -0.0972 0.3006 0.218 Uiso 1 1 calc R . .
H22 H 0.1511 -0.0793 0.2644 0.218 Uiso 1 1 calc R . .
H21 H 0.0688 0.0123 0.2686 0.218 Uiso 1 1 calc R . .
O10 O 0.2183(5) 0.5639(4) 0.4770(3) 0.080(2) Uani 0.750(10) 1 d P B 1
H1' H 0.2086 0.5553 0.4449 0.096 Uiso 0.750(10) 1 calc PR B 1
C28 C 0.1828(5) 0.4725(4) 0.5014(2) 0.0603(16) Uani 0.750(10) 1 d P B 1
H28A H 0.1082 0.4698 0.4944 0.072 Uiso 0.750(10) 1 calc PR B 1
H28B H 0.2034 0.4770 0.5393 0.072 Uiso 0.750(10) 1 calc PR B 1
O11 O 0.0919(11) 0.4965(11) 0.4827(6) 0.055(5) Uani 0.250(10) 1 d P B 2
H2' H 0.0893 0.5138 0.4515 0.066 Uiso 0.250(10) 1 calc PR B 2
C28' C 0.1828(5) 0.4725(4) 0.5014(2) 0.0603(16) Uani 0.25 1 d P B 2
H28C H 0.1863 0.4643 0.5393 0.072 Uiso 0.250(10) 1 calc PR B 2
H28D H 0.2265 0.5341 0.4953 0.072 Uiso 0.250(10) 1 calc PR B 2

loop_
_atom_site_aniso_label
_atom_site_aniso_U_11
_atom_site_aniso_U_22
_atom_site_aniso_U_33
_atom_site_aniso_U_23
_atom_site_aniso_U_13
_atom_site_aniso_U_12
Zn1 0.0531(4) 0.0590(4) 0.0593(4) 0.0023(3) 0.0139(3) 0.0082(3)
P1 0.0451(7) 0.0432(7) 0.0523(7) -0.0105(5) 0.0052(5) 0.0036(5)
O4 0.101(3) 0.075(3) 0.056(2) -0.001(2) 0.017(2) 0.002(2)
O3 0.073(2) 0.060(2) 0.054(2) 0.0079(17) 0.0108(18) 0.0100(18)
F12 0.503(18) 0.117(5) 0.124(5) 0.011(4) -0.074(8) 0.141(8)
O2 0.070(3) 0.083(3) 0.085(3) 0.001(2) 0.022(2) 0.023(2)
O1 0.076(3) 0.096(3) 0.099(3) 0.003(3) 0.031(3) -0.008(3)
F11 0.114(4) 0.189(7) 0.173(6) 0.026(5) 0.005(4) -0.048(4)
C32 0.088(4) 0.052(3) 0.064(3) 0.014(3) 0.019(3) 0.004(3)
C31 0.095(4) 0.060(3) 0.052(3) -0.005(3) 0.028(3) -0.001(3)
C30 0.064(4) 0.073(4) 0.084(4) 0.003(3) 0.031(3) -0.002(3)
O8 0.056(2) 0.054(2) 0.058(2) -0.0083(16) 0.0141(16) 0.0013(16)
C5 0.120(6) 0.132(7) 0.083(5) -0.012(5) -0.018(5) 0.082(6)
C6 0.088(5) 0.111(6) 0.110(6) -0.033(5) -0.046(5) 0.015(4)
F10 0.305(14) 0.090(5) 0.54(2) -0.005(8) 0.285(17) 0.043(6)
F9 0.127(5) 0.271(10) 0.227(9) 0.152(8) 0.033(5) -0.013(6)
N1 0.046(2) 0.044(2) 0.064(3) 0.0007(19) 0.0041(19) 0.0022(17)
C8 0.068(4) 0.084(4) 0.065(4) -0.010(3) -0.011(3) -0.003(3)
C9 0.046(3) 0.063(3) 0.091(5) 0.007(3) -0.002(3) -0.001(2)
O7 0.0422(17) 0.0397(16) 0.0482(18) -0.0008(13) 0.0008(13) 0.0027(13)
O6 0.055(2) 0.0443(18) 0.076(2) 0.0022(17) 0.0045(18) 0.0109(16)
C12 0.061(4) 0.071(4) 0.096(5) 0.010(3) -0.009(3) 0.011(3)
O5 0.059(2) 0.069(2) 0.072(2) -0.033(2) 0.0041(18) 0.0013(18)
C13 0.075(5) 0.197(11) 0.135(8) 0.108(8) -0.012(5) 0.006(6)
F8 0.375(13) 0.159(6) 0.059(3) 0.001(4) -0.042(5) -0.024(7)
C17 0.047(3) 0.063(3) 0.055(3) -0.005(2) -0.006(2) 0.007(2)
C1 0.088(4) 0.085(4) 0.057(4) 0.001(3) 0.019(3) -0.018(4)
C2 0.090(5) 0.078(4) 0.056(4) 0.012(3) 0.007(3) -0.002(3)
C3 0.058(3) 0.063(3) 0.059(3) 0.013(3) 0.005(3) -0.001(3)
C4 0.112(6) 0.075(5) 0.083(5) 0.005(4) -0.001(4) 0.022(5)
F7 0.426(19) 0.158(8) 0.44(2) 0.096(10) 0.298(18) 0.165(11)
F6 0.343(15) 0.070(4) 0.45(2) -0.054(7) -0.224(16) 0.050(6)
C7 0.232(13) 0.097(6) 0.059(5) -0.008(5) 0.017(7) -0.026(8)
F5 0.56(2) 0.231(9) 0.085(4) -0.012(5) -0.020(8) -0.261(12)
F4 0.358(14) 0.267(12) 0.109(5) -0.078(7) 0.059(7) 0.063(11)
C10 0.075(4) 0.114(6) 0.072(4) -0.006(4) 0.012(4) 0.038(4)
C11 0.144(9) 0.155(11) 0.131(8) 0.021(7) 0.063(7) 0.093(9)
F3 0.305(13) 0.247(11) 0.207(9) -0.018(8) -0.069(9) 0.184(11)
F2 0.289(10) 0.204(8) 0.163(6) -0.018(5) 0.087(7) 0.135(8)
C14 0.084(5) 0.137(8) 0.093(5) 0.004(5) 0.039(4) 0.030(5)
C15 0.057(4) 0.142(7) 0.075(4) 0.012(5) 0.019(3) -0.007(4)
C16 0.068(5) 0.192(11) 0.093(6) 0.023(7) 0.025(4) -0.020(6)
F1 0.277(10) 0.270(11) 0.253(9) -0.067(9) 0.211(9) -0.108(9)
C18 0.048(3) 0.040(2) 0.059(3) -0.005(2) 0.001(2) -0.004(2)
C19 0.070(4) 0.115(6) 0.075(4) -0.011(4) -0.021(4) -0.008(4)
C20 0.056(4) 0.076(4) 0.110(6) 0.004(4) -0.024(4) -0.007(3)
C21 0.049(3) 0.039(2) 0.049(3) -0.004(2) 0.005(2) 0.001(2)
N2 0.041(2) 0.041(2) 0.045(2) -0.0044(16) 0.0048(16) 0.0022(16)
C23 0.060(3) 0.049(3) 0.051(3) 0.001(2) 0.016(2) 0.001(2)
C24 0.041(2) 0.042(2) 0.049(3) -0.007(2) 0.0040(19) -0.0007(19)
C25 0.081(5) 0.092(6) 0.217(12) 0.018(7) -0.018(6) 0.032(5)
C26 0.090(5) 0.113(6) 0.095(5) -0.055(5) 0.017(4) 0.007(4)
C27 0.145(9) 0.170(10) 0.125(8) -0.094(8) 0.030(7) -0.013(8)
O10 0.090(4) 0.045(3) 0.110(5) 0.002(3) 0.030(4) -0.002(3)
C28 0.071(4) 0.040(3) 0.074(4) -0.004(2) 0.021(3) 0.005(2)
O11 0.056(9) 0.042(8) 0.067(9) -0.003(7) 0.006(7) 0.017(6)
C28' 0.071(4) 0.040(3) 0.074(4) -0.004(2) 0.021(3) 0.005(2)

loop_
_atom_type_symbol
_atom_type_description
_atom_type_scat_dispersion_real
_atom_type_scat_dispersion_imag
_atom_type_scat_source
C C 0.0033 0.0016 'International Tables Vol C Tables 4.2.6.8 and 6.1.1.4'
H H 0.0000 0.0000 'International Tables Vol C Tables 4.2.6.8 and 6.1.1.4'
N N 0.0061 0.0033 'International Tables Vol C Tables 4.2.6.8 and 6.1.1.4'
O O 0.0106 0.0060 'International Tables Vol C Tables 4.2.6.8 and 6.1.1.4'
F F 0.0171 0.0103 'International Tables Vol C Tables 4.2.6.8 and 6.1.1.4'
P P 0.1023 0.0942 'International Tables Vol C Tables 4.2.6.8 and 6.1.1.4'
Zn Zn 0.2839 1.4301 'International Tables Vol C Tables 4.2.6.8 and 6.1.1.4'

loop_
_geom_angle_atom_site_label_1
_geom_angle_atom_site_label_2
_geom_angle_atom_site_label_3
_geom_angle
O8 Zn1 O4 85.13(17)
O8 Zn1 O2 88.08(16)
O4 Zn1 O2 87.93(19)
O8 Zn1 O3 101.99(15)
O4 Zn1 O3 86.32(17)
O2 Zn1 O3 167.92(17)
O8 Zn1 O1 170.81(17)
O4 Zn1 O1 89.19(19)
O2 Zn1 O1 84.49(19)
O3 Zn1 O1 84.82(18)
O8 Zn1 N1 92.77(15)
O4 Zn1 N1 177.25(17)
O2 Zn1 N1 93.78(17)
O3 Zn1 N1 92.39(15)
O1 Zn1 N1 93.12(18)
O8 P1 O6 113.7(2)
O8 P1 O5 112.6(2)
O6 P1 O5 103.5(2)
O8 P1 C24 117.8(2)
O6 P1 C24 107.4(2)
O5 P1 C24 100.1(2)
C1 O4 Zn1 125.9(4)
C3 O3 Zn1 124.6(4)
C10 O2 Zn1 124.8(5)
C15 O1 Zn1 124.2(5)
C23 C32 H32A 109.5
C23 C32 H32B 109.5
H32A C32 H32B 109.5
C23 C32 H32C 109.5
H32A C32 H32C 109.5
H32B C32 H32C 109.5
C23 C31 H31A 109.5
C23 C31 H31B 109.5
H31A C31 H31B 109.5
C23 C31 H31C 109.5
H31A C31 H31C 109.5
H31B C31 H31C 109.5
C23 C30 H30A 109.5
C23 C30 H30B 109.5
H30A C30 H30B 109.5
C23 C30 H30C 109.5
H30A C30 H30C 109.5
H30B C30 H30C 109.5
P1 O8 Zn1 174.3(3)
C17 C5 H5A 109.5
C17 C5 H5B 109.5
H5A C5 H5B 109.5
C17 C5 H5C 109.5
H5A C5 H5C 109.5
H5B C5 H5C 109.5
C17 C6 H6A 109.5
C17 C6 H6B 109.5
H6A C6 H6B 109.5
C17 C6 H6C 109.5
H6A C6 H6C 109.5
H6B C6 H6C 109.5
C9 N1 C18 118.4(5)
C9 N1 Zn1 116.1(4)
C18 N1 Zn1 124.9(3)
C19 C8 C18 117.7(7)
N1 C9 C20 122.6(6)
C21 O7 N2 112.3(3)
C12 O6 P1 125.5(4)
O6 C12 C25 109.0(6)
O6 C12 H12A 109.9
C25 C12 H12A 109.9
O6 C12 H12B 109.9
C25 C12 H12B 109.9
H12A C12 H12B 108.3
C26 O5 P1 121.6(4)
C17 C13 H13A 109.5
C17 C13 H13B 109.5
H13A C13 H13B 109.5
C17 C13 H13C 109.5
H13A C13 H13C 109.5
H13B C13 H13C 109.5
C5 C17 C6 105.3(6)
C5 C17 C13 109.8(7)
C6 C17 C13 108.9(7)
C5 C17 C24 109.9(5)
C6 C17 C24 109.9(5)
C13 C17 C24 112.7(5)
O4 C1 C2 129.2(6)
O4 C1 C7 113.4(7)
C2 C1 C7 117.4(7)
C3 C2 C1 122.3(6)
C3 C2 H3 118.9
C1 C2 H3 118.9
O3 C3 C2 129.9(6)
O3 C3 C4 114.0(6)
C2 C3 C4 116.1(6)
F6 C4 F12 106.5(11)
F6 C4 F7 100.7(12)
F12 C4 F7 101.6(11)
F6 C4 C3 114.6(8)
F12 C4 C3 119.4(8)
F7 C4 C3 111.7(8)
F5 C7 F8 113.5(12)
F5 C7 F4 100.9(12)
F8 C7 F4 100.6(10)
F5 C7 C1 114.3(9)
F8 C7 C1 115.7(9)
F4 C7 C1 109.6(11)
O2 C10 C14 129.0(7)
O2 C10 C11 113.7(9)
C14 C10 C11 117.4(8)
F10 C11 F2 111.1(16)
F10 C11 F3 101.3(13)
F2 C11 F3 102.0(11)
F10 C11 C10 116.4(9)
F2 C11 C10 115.1(10)
F3 C11 C10 108.9(13)
C10 C14 C15 122.3(7)
C10 C14 H11 118.8
C15 C14 H11 118.8
O1 C15 C14 128.7(7)
O1 C15 C16 111.5(9)
C14 C15 C16 119.8(8)
F1 C16 F9 110.9(10)
F1 C16 F11 105.2(9)
F9 C16 F11 103.3(11)
F1 C16 C15 112.2(11)
F9 C16 C15 113.9(7)
F11 C16 C15 110.6(8)
N1 C18 C8 121.9(5)
N1 C18 C21 118.7(4)
C8 C18 C21 119.4(5)
C20 C19 C8 119.5(7)
C20 C19 H13 120.2
C8 C19 H13 120.2
C9 C20 C19 119.8(6)
C9 C20 H12 120.1
C19 C20 H12 120.1
O7 C21 C18 103.6(4)
O7 C21 C28 114.6(4)
C18 C21 C28 111.6(4)
O7 C21 H29 108.9
C18 C21 H29 108.9
C28 C21 H29 108.9
O7 N2 C24 107.8(3)
O7 N2 C23 103.5(3)
C24 N2 C23 116.1(4)
N2 C23 C32 113.5(4)
N2 C23 C31 106.8(4)
C32 C23 C31 109.8(5)
N2 C23 C30 108.9(4)
C32 C23 C30 109.7(5)
C31 C23 C30 108.0(5)
N2 C24 C17 112.7(4)
N2 C24 P1 112.9(3)
C17 C24 P1 113.4(3)
N2 C24 H23 105.7
C17 C24 H23 105.7
P1 C24 H23 105.7
C12 C25 H15 109.5
C12 C25 H16 109.5
H15 C25 H16 109.5
C12 C25 H17 109.5
H15 C25 H17 109.5
H16 C25 H17 109.5
C27 C26 O5 110.4(7)
C27 C26 H19 109.6
O5 C26 H19 109.6
C27 C26 H18 109.6
O5 C26 H18 109.6
H19 C26 H18 108.1
C26 C27 H20 109.5
C26 C27 H22 109.5
H20 C27 H22 109.5
C26 C27 H21 109.5
H20 C27 H21 109.5
H22 C27 H21 109.5
O10 C28 C21 109.1(5)
O10 C28 H28A 109.9
C21 C28 H28A 109.9
O10 C28 H28B 109.9
C21 C28 H28B 109.9
H28A C28 H28B 108.3

loop_
_geom_bond_atom_site_label_1
_geom_bond_atom_site_label_2
_geom_bond_distance
Zn1 O8 2.059(4)
Zn1 O4 2.093(4)
Zn1 O2 2.106(4)
Zn1 O3 2.116(4)
Zn1 O1 2.123(5)
Zn1 N1 2.133(5)
P1 O8 1.473(4)
P1 O6 1.564(4)
P1 O5 1.566(4)
P1 C24 1.834(5)
O4 C1 1.241(8)
O3 C3 1.242(6)
F12 C4 1.211(9)
O2 C10 1.255(8)
O1 C15 1.253(9)
F11 C16 1.316(11)
C32 C23 1.516(8)
C32 H32A 0.9600
C32 H32B 0.9600
C32 H32C 0.9600
C31 C23 1.528(8)
C31 H31A 0.9600
C31 H31B 0.9600
C31 H31C 0.9600
C30 C23 1.535(8)
C30 H30A 0.9600
C30 H30B 0.9600
C30 H30C 0.9600
C5 C17 1.520(9)
C5 H5A 0.9600
C5 H5B 0.9600
C5 H5C 0.9600
C6 C17 1.525(9)
C6 H6A 0.9600
C6 H6B 0.9600
C6 H6C 0.9600
F10 C11 1.198(16)
F9 C16 1.301(13)
N1 C9 1.342(7)
N1 C18 1.350(7)
C8 C19 1.388(9)
C8 C18 1.398(8)
C9 C20 1.355(10)
O7 C21 1.441(6)
O7 N2 1.463(5)
O6 C12 1.443(7)
C12 C25 1.456(10)
C12 H12A 0.9700
C12 H12B 0.9700
O5 C26 1.453(7)
C13 C17 1.536(10)
C13 H13A 0.9600
C13 H13B 0.9600
C13 H13C 0.9600
F8 C7 1.284(12)
C17 C24 1.603(7)
C1 C2 1.394(10)
C1 C7 1.518(11)
C2 C3 1.367(9)
C2 H3 0.9300
C3 C4 1.498(9)
C4 F6 1.200(11)
C4 F7 1.240(12)
C7 F5 1.215(12)
C7 F4 1.329(17)
C10 C14 1.359(12)
C10 C11 1.501(13)
C11 F2 1.261(12)
C11 F3 1.296(15)
C14 C15 1.388(13)
C14 H11 0.9300
C15 C16 1.546(12)
C16 F1 1.275(12)
C18 C21 1.507(7)
C19 C20 1.371(11)
C19 H13 0.9300
C20 H12 0.9300
C21 C28 1.529(7)
C21 H29 0.9800
N2 C24 1.499(6)
N2 C23 1.512(6)
C24 H23 0.9800
C25 H15 0.9600
C25 H16 0.9600
C25 H17 0.9600
C26 C27 1.435(11)
C26 H19 0.9700
C26 H18 0.9700
C27 H20 0.9600
C27 H22 0.9600
C27 H21 0.9600
O10 C28 1.389(8)
O10 H1' 0.8200
C28 H28A 0.9700
C28 H28B 0.9700
O11 H2' 0.8200

loop_
_geom_torsion_atom_site_label_1
_geom_torsion_atom_site_label_2
_geom_torsion_atom_site_label_3
_geom_torsion_atom_site_label_4
_geom_torsion
O8 Zn1 O4 C1 112.4(5)
O2 Zn1 O4 C1 -159.3(6)
O3 Zn1 O4 C1 10.1(5)
O1 Zn1 O4 C1 -74.8(6)
N1 Zn1 O4 C1 72(4)
O8 Zn1 O3 C3 -98.7(4)
O4 Zn1 O3 C3 -14.5(4)
O2 Zn1 O3 C3 47.3(10)
O1 Zn1 O3 C3 75.1(5)
N1 Zn1 O3 C3 168.0(4)
O8 Zn1 O2 C10 149.9(6)
O4 Zn1 O2 C10 64.7(6)
O3 Zn1 O2 C10 3.1(12)
O1 Zn1 O2 C10 -24.7(6)
N1 Zn1 O2 C10 -117.5(6)
O8 Zn1 O1 C15 -11.9(15)
O4 Zn1 O1 C15 -63.7(6)
O2 Zn1 O1 C15 24.3(6)
O3 Zn1 O1 C15 -150.0(6)
N1 Zn1 O1 C15 117.8(6)
O6 P1 O8 Zn1 -31(2)
O5 P1 O8 Zn1 -148(2)
C24 P1 O8 Zn1 96(2)
O4 Zn1 O8 P1 162(2)
O2 Zn1 O8 P1 74(2)
O3 Zn1 O8 P1 -113(2)
O1 Zn1 O8 P1 110(2)
N1 Zn1 O8 P1 -20(2)
O8 Zn1 N1 C9 133.4(4)
O4 Zn1 N1 C9 174(3)
O2 Zn1 N1 C9 45.2(4)
O3 Zn1 N1 C9 -124.5(4)
O1 Zn1 N1 C9 -39.5(4)
O8 Zn1 N1 C18 -37.5(4)
O4 Zn1 N1 C18 3(4)
O2 Zn1 N1 C18 -125.8(4)
O3 Zn1 N1 C18 64.6(4)
O1 Zn1 N1 C18 149.5(4)
C18 N1 C9 C20 0.5(8)
Zn1 N1 C9 C20 -171.1(5)
O8 P1 O6 C12 4.2(5)
O5 P1 O6 C12 126.7(5)
C24 P1 O6 C12 -128.0(5)
P1 O6 C12 C25 -134.4(7)
O8 P1 O5 C26 44.5(6)
O6 P1 O5 C26 -78.8(6)
C24 P1 O5 C26 170.3(6)
Zn1 O4 C1 C2 -3.6(11)
Zn1 O4 C1 C7 179.6(7)
O4 C1 C2 C3 -4.0(12)
C7 C1 C2 C3 172.7(8)
Zn1 O3 C3 C2 13.5(9)
Zn1 O3 C3 C4 -168.1(5)
C1 C2 C3 O3 -1.8(11)
C1 C2 C3 C4 179.8(7)
O3 C3 C4 F6 54.7(14)
C2 C3 C4 F6 -126.7(13)
O3 C3 C4 F12 -177.3(11)
C2 C3 C4 F12 1.3(14)
O3 C3 C4 F7 -59.1(14)
C2 C3 C4 F7 119.6(13)
O4 C1 C7 F5 51.2(18)
C2 C1 C7 F5 -126.0(14)
O4 C1 C7 F8 -174.1(11)
C2 C1 C7 F8 8.7(16)
O4 C1 C7 F4 -61.2(11)
C2 C1 C7 F4 121.6(10)
Zn1 O2 C10 C14 16.5(12)
Zn1 O2 C10 C11 -162.9(7)
O2 C10 C11 F10 16.5(19)
C14 C10 C11 F10 -162.9(15)
O2 C10 C11 F2 149.0(12)
C14 C10 C11 F2 -30.4(17)
O2 C10 C11 F3 -97.1(13)
C14 C10 C11 F3 83.4(13)
O2 C10 C14 C15 3.9(14)
C11 C10 C14 C15 -176.7(9)
Zn1 O1 C15 C14 -16.0(12)
Zn1 O1 C15 C16 165.6(5)
C10 C14 C15 O1 -4.0(14)
C10 C14 C15 C16 174.3(8)
O1 C15 C16 F1 -162.5(10)
C14 C15 C16 F1 18.9(13)
O1 C15 C16 F9 -35.4(12)
C14 C15 C16 F9 146.0(10)
O1 C15 C16 F11 80.4(10)
C14 C15 C16 F11 -98.2(11)
C9 N1 C18 C8 -1.8(8)
Zn1 N1 C18 C8 169.0(4)
C9 N1 C18 C21 177.6(5)
Zn1 N1 C18 C21 -11.7(6)
C19 C8 C18 N1 1.1(9)
C19 C8 C18 C21 -178.3(6)
C18 C8 C19 C20 0.8(11)
N1 C9 C20 C19 1.4(11)
C8 C19 C20 C9 -2.1(12)
N2 O7 C21 C18 178.8(3)
N2 O7 C21 C28 56.9(5)
N1 C18 C21 O7 111.1(5)
C8 C18 C21 O7 -69.5(6)
N1 C18 C21 C28 -125.1(5)
C8 C18 C21 C28 54.3(7)
C21 O7 N2 C24 99.0(4)
C21 O7 N2 C23 -137.5(4)
O7 N2 C23 C32 -54.4(5)
C24 N2 C23 C32 63.4(6)
O7 N2 C23 C31 66.7(5)
C24 N2 C23 C31 -175.4(4)
O7 N2 C23 C30 -176.9(4)
C24 N2 C23 C30 -59.0(5)
O7 N2 C24 C17 -124.3(4)
C23 N2 C24 C17 120.2(4)
O7 N2 C24 P1 5.7(4)
C23 N2 C24 P1 -109.7(4)
C5 C17 C24 N2 -34.5(7)
C6 C17 C24 N2 -149.9(6)
C13 C17 C24 N2 88.4(7)
C5 C17 C24 P1 -164.3(5)
C6 C17 C24 P1 80.3(6)
C13 C17 C24 P1 -41.4(7)
O8 P1 C24 N2 -64.9(4)
O6 P1 C24 N2 65.1(4)
O5 P1 C24 N2 172.9(3)
O8 P1 C24 C17 64.8(4)
O6 P1 C24 C17 -165.2(3)
O5 P1 C24 C17 -57.5(4)
P1 O5 C26 C27 -170.4(8)
O7 C21 C28 O10 -172.5(5)
C18 C21 C28 O10 70.2(6)
